data_4088666
loop_
_publ_author_name
'Wang, Chunhong'
'Xiang, Li'
'Leng, Xuebing'
'Chen, Yaofeng'

_publ_section_title
;
 Synthesis and Structure of Silicon-Bridged Boratabenzene Fluorenyl
 Rare-Earth Metal Complexes
;
_journal_issue 11
_journal_name_full Organometallics
_journal_page_first 1995
_journal_paper_doi 10.1021/acs.organomet.6b00282
_journal_volume 35
_journal_year 2016
_chemical_formula_moiety 'C33 H40 B Gd N2 Si'
_chemical_formula_sum 'C33 H40 B Gd N2 Si'
_chemical_formula_weight 660.82
_space_group_crystal_system orthorhombic
_space_group_IT_number 61
_space_group_name_Hall '-P 2ac 2ab'
_space_group_name_H-M_alt 'P b c a'
_atom_sites_solution_hydrogens geom
_atom_sites_solution_primary direct
_atom_sites_solution_secondary difmap
_audit_creation_date 2016-03-30
_audit_creation_method
;
Olex2 1.2
(compiled 2016.02.19 svn.r3266 for OlexSys, GUI svn.r5155)
;
_cell_angle_alpha 90.00
_cell_angle_beta 90.00
_cell_angle_gamma 90.00
_cell_formula_units_Z 8
_cell_length_a 13.387(4)
_cell_length_b 20.458(5)
_cell_length_c 22.328(6)
_cell_measurement_reflns_used 3093
_cell_measurement_temperature 140(2)
_cell_measurement_theta_max 25.13
_cell_measurement_theta_min 2.19
_cell_volume 6115(3)
_computing_cell_refinement 'SAINT v7.68A (Bruker, 2009)'
_computing_data_reduction 'SAINT v7.68A (Bruker, 2009)'
_computing_molecular_graphics 'Olex2 (Dolomanov et al., 2009)'
_computing_publication_material 'Olex2 (Dolomanov et al., 2009)'
_computing_structure_refinement 'XH (Sheldrick, 2008)'
_computing_structure_solution 'SHELXS-97 (Sheldrick, 1990)'
_diffrn_ambient_temperature 140.15
_diffrn_measured_fraction_theta_full 0.990
_diffrn_measured_fraction_theta_max 0.990
_diffrn_measurement_device_type 'Bruker APEX-II CCD'
_diffrn_measurement_method '\f and \w scans'
_diffrn_radiation_monochromator graphite
_diffrn_radiation_type MoK\a
_diffrn_radiation_wavelength 0.71073
_diffrn_reflns_av_R_equivalents 0.1673
_diffrn_reflns_av_unetI/netI 0.1105
_diffrn_reflns_limit_h_max 19
_diffrn_reflns_limit_h_min -18
_diffrn_reflns_limit_k_max 29
_diffrn_reflns_limit_k_min -29
_diffrn_reflns_limit_l_max 31
_diffrn_reflns_limit_l_min -30
_diffrn_reflns_number 58350
_diffrn_reflns_theta_full 30.70
_diffrn_reflns_theta_max 30.70
_diffrn_reflns_theta_min 1.82
_diffrn_source 'fine-focus sealed tube'
_diffrn_standards_number 0
_exptl_absorpt_coefficient_mu 2.232
_exptl_absorpt_correction_T_max 0.7461
_exptl_absorpt_correction_T_min 0.5440
_exptl_absorpt_correction_type multi-scan
_exptl_absorpt_process_details
;
SADABS-2008/1 (Bruker,2008) was used for absorption correction.
wR2(int) was 0.1070 before and 0.0772 after correction.
The Ratio of minimum to maximum transmission is 0.7291.
The \l/2 correction factor is 0.0015.
;
_exptl_crystal_colour orange
_exptl_crystal_colour_primary orange
_exptl_crystal_density_diffrn 1.436
_exptl_crystal_density_method 'not measured'
_exptl_crystal_description block
_exptl_crystal_F_000 2680
_exptl_crystal_size_max 0.13
_exptl_crystal_size_mid 0.05
_exptl_crystal_size_min 0.04
_refine_diff_density_max 5.288
_refine_diff_density_min -1.225
_refine_diff_density_rms 0.197
_refine_ls_extinction_method none
_refine_ls_goodness_of_fit_ref 0.997
_refine_ls_hydrogen_treatment constr
_refine_ls_matrix_type full
_refine_ls_number_parameters 349
_refine_ls_number_reflns 9395
_refine_ls_number_restraints 0
_refine_ls_restrained_S_all 0.997
_refine_ls_R_factor_all 0.1266
_refine_ls_R_factor_gt 0.0596
_refine_ls_shift/su_max 0.006
_refine_ls_shift/su_mean 0.000
_refine_ls_structure_factor_coef Fsqd
_refine_ls_weighting_details 'calc w=1/[\s^2^(Fo^2^)+(0.0685P)^2^+0.0000P] where P=(Fo^2^+2Fc^2^)/3'
_refine_ls_weighting_scheme calc
_refine_ls_wR_factor_gt 0.1250
_refine_ls_wR_factor_ref 0.1522
_reflns_number_gt 5372
_reflns_number_total 9395
_reflns_threshold_expression >2sigma(I)
_cod_data_source_file om6b00282_si_002.cif
_cod_data_source_block 13b
_cod_database_code 4088666
_olex2_refinement_description
;
1. Fixed Uiso
 At 1.2 times of:
  All C(H) groups, All C(H,H) groups
 At 1.5 times of:
  All C(H,H,H) groups
2.a Secondary CH2 refined with riding coordinates:
 C21(H21A,H21B), C23(H23A,H23B), C25(H25A,H25B)
2.b Aromatic/amide H refined with riding coordinates:
 C18(H18), C17(H17), C16(H16), C15(H15), C14(H14), C13(H13), C12(H12),
 C11(H11), C2(H2), C1(H1), C5(H5), C4(H4), C27(H27), C28(H28), C29(H29),
 C30(H30)
2.c Idealised Me refined as rotating group:
 C19(H19A,H19B,H19C), C20(H20A,H20B,H20C), C22(H22A,H22B,H22C), C24(H24A,H24B,
 H24C), C32(H32A,H32B,H32C), C33(H33A,H33B,H33C)
;
_olex2_submission_special_instructions 'No special instructions were received'

loop_
_space_group_symop_id
_space_group_symop_operation_xyz
1 'x, y, z'
2 'x+1/2, -y+1/2, -z'
3 '-x, y+1/2, -z+1/2'
4 '-x+1/2, -y, z+1/2'
5 '-x, -y, -z'
6 '-x-1/2, y-1/2, z'
7 'x, -y-1/2, z-1/2'
8 'x-1/2, y, -z-1/2'

loop_
_atom_site_label
_atom_site_type_symbol
_atom_site_fract_x
_atom_site_fract_y
_atom_site_fract_z
_atom_site_U_iso_or_equiv
_atom_site_adp_type
_atom_site_occupancy
_atom_site_calc_flag
_atom_site_refinement_flags_posn
Gd1 Gd 0.68981(2) 0.922225(12) 0.347883(12) 0.01496(8) Uani 1 d .
N1 N 0.9132(4) 0.8644(2) 0.4656(2) 0.0218(11) Uani 1 d .
N2 N 0.7999(4) 1.0199(2) 0.3581(2) 0.0179(11) Uani 1 d .
Si1 Si 0.62326(14) 0.79593(8) 0.25514(8) 0.0185(4) Uani 1 d .
B1 B 0.8495(6) 0.8465(3) 0.4164(3) 0.0186(14) Uani 1 d .
C6 C 0.5634(5) 0.8781(3) 0.2650(3) 0.0195(13) Uani 1 d .
C10 C 0.4998(5) 0.8956(3) 0.3144(3) 0.0206(13) Uani 1 d .
C18 C 0.4484(5) 0.8573(3) 0.3577(3) 0.0237(14) Uani 1 d .
H18 H 0.4542 0.8110 0.3570 0.028 Uiso 1 calc R
C17 C 0.3908(5) 0.8869(4) 0.4004(3) 0.0309(16) Uani 1 d .
H17 H 0.3561 0.8607 0.4287 0.037 Uiso 1 calc R
C16 C 0.3816(5) 0.9553(3) 0.4033(3) 0.0256(14) Uani 1 d .
H16 H 0.3404 0.9746 0.4331 0.031 Uiso 1 calc R
C15 C 0.4315(5) 0.9943(3) 0.3634(3) 0.0258(15) Uani 1 d .
H15 H 0.4246 1.0405 0.3653 0.031 Uiso 1 calc R
C9 C 0.4927(5) 0.9657(3) 0.3200(3) 0.0187(13) Uani 1 d .
C8 C 0.5523(5) 0.9926(3) 0.2721(3) 0.0205(13) Uani 1 d .
C14 C 0.5662(5) 1.0578(3) 0.2537(3) 0.0236(14) Uani 1 d .
H14 H 0.5387 1.0928 0.2764 0.028 Uiso 1 calc R
C13 C 0.6196(5) 1.0703(3) 0.2028(3) 0.0276(15) Uani 1 d .
H13 H 0.6283 1.1141 0.1897 0.033 Uiso 1 calc R
C12 C 0.6617(5) 1.0189(3) 0.1698(3) 0.0283(16) Uani 1 d .
H12 H 0.6982 1.0287 0.1344 0.034 Uiso 1 calc R
C11 C 0.6518(5) 0.9545(3) 0.1871(3) 0.0227(14) Uani 1 d .
H11 H 0.6834 0.9207 0.1649 0.027 Uiso 1 calc R
C7 C 0.5948(5) 0.9392(3) 0.2378(3) 0.0211(13) Uani 1 d .
C19 C 0.5342(6) 0.7269(3) 0.2686(3) 0.0322(17) Uani 1 d .
H19A H 0.5632 0.6862 0.2535 0.048 Uiso 1 calc GR
H19B H 0.4712 0.7357 0.2478 0.048 Uiso 1 calc GR
H19C H 0.5215 0.7227 0.3117 0.048 Uiso 1 calc GR
C20 C 0.6803(6) 0.7841(3) 0.1799(3) 0.0295(16) Uani 1 d .
H20A H 0.7330 0.8166 0.1737 0.044 Uiso 1 calc GR
H20B H 0.6289 0.7893 0.1490 0.044 Uiso 1 calc GR
H20C H 0.7089 0.7401 0.1773 0.044 Uiso 1 calc GR
C3 C 0.7204(5) 0.7993(3) 0.3152(3) 0.0194(13) Uani 1 d .
C2 C 0.6913(5) 0.7946(3) 0.3762(3) 0.0192(12) Uani 1 d .
H2 H 0.6296 0.7734 0.3845 0.023 Uiso 1 calc R
C1 C 0.7449(5) 0.8182(3) 0.4250(3) 0.0203(13) Uani 1 d .
H1 H 0.7163 0.8168 0.4639 0.024 Uiso 1 calc R
C5 C 0.8765(4) 0.8552(3) 0.3497(3) 0.0163(11) Uani 1 d .
H5 H 0.9359 0.8777 0.3389 0.020 Uiso 1 calc R
C4 C 0.8141(5) 0.8303(3) 0.3049(3) 0.0202(12) Uani 1 d .
H4 H 0.8359 0.8343 0.2646 0.024 Uiso 1 calc R
C21 C 0.8771(6) 0.8594(3) 0.5270(3) 0.0291(16) Uani 1 d .
H21A H 0.8076 0.8760 0.5285 0.035 Uiso 1 calc R
H21B H 0.9183 0.8882 0.5527 0.035 Uiso 1 calc R
C22 C 0.8788(7) 0.7912(4) 0.5532(3) 0.044(2) Uani 1 d .
H22A H 0.8384 0.7620 0.5281 0.066 Uiso 1 calc GR
H22B H 0.8512 0.7921 0.5938 0.066 Uiso 1 calc GR
H22C H 0.9477 0.7752 0.5545 0.066 Uiso 1 calc GR
C23 C 1.0155(5) 0.8873(3) 0.4587(3) 0.0295(15) Uani 1 d .
H23A H 1.0215 0.9304 0.4784 0.035 Uiso 1 calc R
H23B H 1.0287 0.8938 0.4154 0.035 Uiso 1 calc R
C24 C 1.0973(6) 0.8417(4) 0.4842(3) 0.042(2) Uani 1 d .
H24A H 1.0878 0.8369 0.5275 0.063 Uiso 1 calc GR
H24B H 1.1632 0.8605 0.4763 0.063 Uiso 1 calc GR
H24C H 1.0925 0.7987 0.4650 0.063 Uiso 1 calc GR
C25 C 0.6640(5) 0.9708(3) 0.4450(3) 0.0246(15) Uani 1 d .
H25A H 0.6014 0.9556 0.4641 0.029 Uiso 1 calc R
H25B H 0.7211 0.9633 0.4723 0.029 Uiso 1 calc R
C26 C 0.6575(5) 1.0399(3) 0.4251(3) 0.0193(13) Uani 1 d .
C27 C 0.5820(5) 1.0819(3) 0.4444(3) 0.0291(15) Uani 1 d .
H27 H 0.5354 1.0665 0.4732 0.035 Uiso 1 calc R
C28 C 0.5721(6) 1.1455(3) 0.4231(3) 0.0322(17) Uani 1 d .
H28 H 0.5203 1.1729 0.4378 0.039 Uiso 1 calc R
C29 C 0.6377(6) 1.1683(3) 0.3808(3) 0.0305(17) Uani 1 d .
H29 H 0.6310 1.2116 0.3659 0.037 Uiso 1 calc R
C30 C 0.7145(5) 1.1281(3) 0.3595(3) 0.0266(16) Uani 1 d .
H30 H 0.7607 1.1442 0.3308 0.032 Uiso 1 calc R
C31 C 0.7229(5) 1.0643(3) 0.3807(3) 0.0196(13) Uani 1 d .
C32 C 0.8294(5) 1.0328(3) 0.2954(3) 0.0264(15) Uani 1 d .
H32A H 0.7696 1.0346 0.2702 0.040 Uiso 1 calc GR
H32B H 0.8734 0.9978 0.2813 0.040 Uiso 1 calc GR
H32C H 0.8647 1.0747 0.2932 0.040 Uiso 1 calc GR
C33 C 0.8889(5) 1.0216(3) 0.3970(3) 0.0260(15) Uani 1 d .
H33A H 0.9182 1.0655 0.3961 0.039 Uiso 1 calc GR
H33B H 0.9381 0.9898 0.3825 0.039 Uiso 1 calc GR
H33C H 0.8696 1.0106 0.4381 0.039 Uiso 1 calc GR

loop_
_atom_site_aniso_label
_atom_site_aniso_U_11
_atom_site_aniso_U_22
_atom_site_aniso_U_33
_atom_site_aniso_U_23
_atom_site_aniso_U_13
_atom_site_aniso_U_12
Gd1 0.01610(13) 0.01183(12) 0.01693(13) -0.00024(12) -0.00144(13) -0.00107(12)
N1 0.023(3) 0.024(3) 0.018(3) 0.003(2) -0.003(2) 0.004(2)
N2 0.016(3) 0.018(2) 0.020(3) -0.0012(19) -0.002(2) 0.001(2)
Si1 0.0238(9) 0.0124(7) 0.0194(9) -0.0023(6) -0.0022(7) -0.0008(7)
B1 0.027(4) 0.014(3) 0.015(3) -0.001(3) -0.004(3) 0.004(3)
C6 0.021(3) 0.013(3) 0.024(3) 0.000(2) -0.007(3) 0.000(2)
C10 0.021(3) 0.018(3) 0.024(3) 0.002(2) -0.004(3) -0.004(3)
C18 0.020(3) 0.024(3) 0.027(4) 0.000(3) -0.002(3) -0.003(3)
C17 0.028(4) 0.039(4) 0.026(4) 0.002(3) 0.000(3) -0.005(3)
C16 0.021(3) 0.038(4) 0.018(3) -0.002(3) 0.003(3) 0.003(3)
C15 0.022(3) 0.022(3) 0.033(4) -0.003(3) -0.001(3) 0.004(3)
C9 0.018(3) 0.013(3) 0.025(3) 0.000(2) -0.004(3) -0.005(2)
C8 0.016(3) 0.020(3) 0.026(3) 0.006(3) -0.005(3) -0.002(2)
C14 0.024(3) 0.015(3) 0.031(4) -0.002(3) -0.009(3) 0.005(3)
C13 0.029(4) 0.020(3) 0.033(4) 0.008(3) -0.001(3) -0.006(3)
C12 0.030(4) 0.031(4) 0.024(3) 0.006(3) 0.003(3) -0.001(3)
C11 0.025(3) 0.019(3) 0.024(3) 0.003(3) -0.002(3) 0.002(3)
C7 0.027(4) 0.016(3) 0.020(3) -0.004(2) -0.005(3) -0.002(2)
C19 0.038(4) 0.015(3) 0.043(4) -0.004(3) -0.009(3) -0.005(3)
C20 0.041(4) 0.027(3) 0.020(3) -0.004(3) -0.004(3) 0.006(3)
C3 0.028(3) 0.013(3) 0.018(3) 0.003(2) 0.003(3) -0.001(2)
C2 0.019(3) 0.015(3) 0.024(3) 0.001(2) -0.001(3) -0.003(3)
C1 0.030(4) 0.011(3) 0.020(3) 0.003(2) 0.001(3) 0.005(3)
C5 0.015(3) 0.015(2) 0.019(3) 0.003(2) -0.002(3) 0.001(2)
C4 0.020(3) 0.016(3) 0.024(3) -0.001(2) 0.005(3) 0.007(3)
C21 0.038(4) 0.035(4) 0.014(3) 0.004(3) 0.000(3) 0.001(3)
C22 0.052(5) 0.052(5) 0.027(4) 0.018(4) -0.004(4) 0.003(4)
C23 0.022(4) 0.040(4) 0.027(4) -0.003(3) -0.005(3) -0.003(3)
C24 0.037(5) 0.058(5) 0.030(4) -0.007(4) -0.008(4) 0.013(4)
C25 0.030(4) 0.019(3) 0.025(4) -0.001(3) 0.004(3) -0.006(3)
C26 0.021(3) 0.016(3) 0.021(3) -0.004(2) 0.006(3) 0.000(2)
C27 0.031(4) 0.030(3) 0.027(3) -0.012(3) 0.012(3) 0.001(3)
C28 0.035(4) 0.027(3) 0.035(4) -0.012(3) 0.005(3) 0.005(3)
C29 0.044(5) 0.012(3) 0.035(4) 0.001(3) -0.007(3) 0.000(3)
C30 0.034(4) 0.018(3) 0.028(4) 0.002(3) -0.002(3) -0.007(3)
C31 0.021(3) 0.017(3) 0.020(3) -0.006(2) -0.003(2) 0.000(2)
C32 0.019(4) 0.029(3) 0.031(4) -0.003(3) 0.003(3) 0.001(3)
C33 0.026(4) 0.025(3) 0.027(4) -0.003(3) -0.004(3) -0.003(3)

loop_
_atom_type_symbol
_atom_type_description
_atom_type_scat_dispersion_real
_atom_type_scat_dispersion_imag
_atom_type_scat_source
C C 0.0033 0.0016 'International Tables Vol C Tables 4.2.6.8 and 6.1.1.4'
H H 0.0000 0.0000 'International Tables Vol C Tables 4.2.6.8 and 6.1.1.4'
B B 0.0013 0.0007 'International Tables Vol C Tables 4.2.6.8 and 6.1.1.4'
Gd Gd -0.1653 3.9035 'International Tables Vol C Tables 4.2.6.8 and 6.1.1.4'
N N 0.0061 0.0033 'International Tables Vol C Tables 4.2.6.8 and 6.1.1.4'
Si Si 0.0817 0.0704 'International Tables Vol C Tables 4.2.6.8 and 6.1.1.4'

loop_
_geom_angle_atom_site_label_1
_geom_angle_atom_site_label_2
_geom_angle_atom_site_label_3
_geom_angle
N2 Gd1 C6 135.27(17)
N2 Gd1 C10 137.88(17)
N2 Gd1 C9 108.46(16)
N2 Gd1 C8 91.76(16)
N2 Gd1 C7 104.49(17)
N2 Gd1 C3 133.98(18)
N2 Gd1 C2 138.87(18)
N2 Gd1 C1 113.10(17)
N2 Gd1 C5 82.29(16)
N2 Gd1 C4 103.15(18)
C6 Gd1 C10 31.04(19)
C6 Gd1 C9 50.73(18)
C6 Gd1 C8 49.97(18)
C6 Gd1 C7 30.79(17)
C6 Gd1 C2 80.71(18)
C6 Gd1 C1 109.41(18)
C6 Gd1 C5 113.81(18)
C6 Gd1 C4 84.7(2)
C10 Gd1 C9 29.91(17)
C10 Gd1 C8 48.59(18)
C10 Gd1 C7 49.67(19)
C10 Gd1 C1 105.17(19)
C10 Gd1 C5 136.99(17)
C9 Gd1 C8 29.14(17)
C7 Gd1 C9 49.26(19)
C7 Gd1 C8 29.55(18)
C7 Gd1 C1 138.35(17)
C7 Gd1 C5 118.17(18)
C3 Gd1 C6 65.51(19)
C3 Gd1 C10 83.0(2)
C3 Gd1 C9 112.25(18)
C3 Gd1 C8 114.24(19)
C3 Gd1 C7 86.91(18)
C3 Gd1 C2 30.85(18)
C3 Gd1 C1 54.16(18)
C3 Gd1 C5 54.01(18)
C3 Gd1 C4 30.94(19)
C2 Gd1 C10 82.91(19)
C2 Gd1 C9 111.16(18)
C2 Gd1 C8 128.87(18)
C2 Gd1 C7 109.37(18)
C2 Gd1 C1 29.02(17)
C2 Gd1 C5 61.52(18)
C2 Gd1 C4 53.10(19)
C1 Gd1 C9 127.38(18)
C1 Gd1 C8 153.74(18)
C1 Gd1 C5 53.29(18)
C5 Gd1 C9 164.54(17)
C5 Gd1 C8 143.85(18)
C4 Gd1 C10 110.0(2)
C4 Gd1 C9 135.46(19)
C4 Gd1 C8 122.32(19)
C4 Gd1 C7 93.15(19)
C4 Gd1 C1 61.99(18)
C4 Gd1 C5 29.07(18)
C25 Gd1 N2 70.86(19)
C25 Gd1 C6 132.3(2)
C25 Gd1 C10 101.3(2)
C25 Gd1 C9 86.3(2)
C25 Gd1 C8 103.3(2)
C25 Gd1 C7 132.5(2)
C25 Gd1 C3 131.4(2)
C25 Gd1 C2 100.9(2)
C25 Gd1 C1 78.5(2)
C25 Gd1 C5 108.1(2)
C25 Gd1 C4 134.3(2)
B1 N1 C21 120.3(6)
B1 N1 C23 123.9(6)
C23 N1 C21 115.8(6)
C31 N2 Gd1 96.5(3)
C31 N2 C32 113.8(5)
C31 N2 C33 110.5(5)
C32 N2 Gd1 102.4(4)
C33 N2 Gd1 123.4(4)
C33 N2 C32 109.7(5)
C6 Si1 Gd1 50.56(19)
C19 Si1 Gd1 129.5(2)
C19 Si1 C6 112.6(3)
C20 Si1 Gd1 122.5(2)
C20 Si1 C6 113.5(3)
C20 Si1 C19 107.9(3)
C20 Si1 C3 111.6(3)
C3 Si1 Gd1 50.04(18)
C3 Si1 C6 100.3(3)
C3 Si1 C19 110.8(3)
N1 B1 Gd1 132.0(4)
N1 B1 C1 123.0(6)
N1 B1 C5 124.7(6)
C1 B1 Gd1 67.2(3)
C1 B1 C5 112.2(5)
C5 B1 Gd1 67.7(3)
Si1 C6 Gd1 96.5(2)
C10 C6 Gd1 76.1(3)
C10 C6 Si1 124.6(4)
C10 C6 C7 106.1(5)
C7 C6 Gd1 79.3(3)
C7 C6 Si1 126.7(5)
C6 C10 Gd1 72.9(4)
C6 C10 C9 110.8(5)
C18 C10 Gd1 112.1(4)
C18 C10 C6 132.0(6)
C18 C10 C9 117.2(6)
C9 C10 Gd1 80.6(4)
C10 C18 H18 119.9
C17 C18 C10 120.1(6)
C17 C18 H18 119.9
C18 C17 H17 119.2
C18 C17 C16 121.5(7)
C16 C17 H17 119.2
C17 C16 H16 119.8
C15 C16 C17 120.5(7)
C15 C16 H16 119.8
C16 C15 H15 120.2
C16 C15 C9 119.5(6)
C9 C15 H15 120.2
C10 C9 Gd1 69.4(4)
C10 C9 C8 106.1(5)
C15 C9 Gd1 121.5(4)
C15 C9 C10 121.0(6)
C15 C9 C8 132.7(6)
C8 C9 Gd1 76.7(4)
C9 C8 Gd1 74.1(3)
C9 C8 C7 108.7(5)
C14 C8 Gd1 124.0(4)
C14 C8 C9 130.5(6)
C14 C8 C7 120.6(6)
C7 C8 Gd1 71.5(3)
C8 C14 H14 120.4
C13 C14 C8 119.2(6)
C13 C14 H14 120.4
C14 C13 H13 119.8
C14 C13 C12 120.5(6)
C12 C13 H13 119.8
C13 C12 H12 119.0
C11 C12 C13 122.0(6)
C11 C12 H12 119.0
C12 C11 H11 120.2
C12 C11 C7 119.5(6)
C7 C11 H11 120.2
C6 C7 Gd1 69.9(3)
C8 C7 Gd1 78.9(3)
C8 C7 C6 108.3(6)
C11 C7 Gd1 119.4(5)
C11 C7 C6 133.5(6)
C11 C7 C8 118.2(5)
Si1 C19 H19A 109.5
Si1 C19 H19B 109.5
Si1 C19 H19C 109.5
H19A C19 H19B 109.5
H19A C19 H19C 109.5
H19B C19 H19C 109.5
Si1 C20 H20A 109.5
Si1 C20 H20B 109.5
Si1 C20 H20C 109.5
H20A C20 H20B 109.5
H20A C20 H20C 109.5
H20B C20 H20C 109.5
Si1 C3 Gd1 97.2(2)
C2 C3 Gd1 76.0(3)
C2 C3 Si1 119.7(5)
C2 C3 C4 115.3(6)
C4 C3 Gd1 76.0(3)
C4 C3 Si1 120.9(5)
Gd1 C2 H2 118.9
C3 C2 Gd1 73.1(3)
C3 C2 H2 117.1
C1 C2 Gd1 81.4(3)
C1 C2 C3 125.8(6)
C1 C2 H2 117.1
Gd1 C1 H1 118.3
B1 C1 Gd1 83.0(3)
B1 C1 H1 119.7
C2 C1 Gd1 69.6(3)
C2 C1 B1 120.5(6)
C2 C1 H1 119.7
Gd1 C5 H5 119.9
B1 C5 Gd1 82.2(4)
B1 C5 H5 119.7
C4 C5 Gd1 69.0(3)
C4 C5 B1 120.5(6)
C4 C5 H5 119.7
Gd1 C4 H4 117.9
C3 C4 Gd1 73.0(3)
C3 C4 H4 117.5
C5 C4 Gd1 81.9(3)
C5 C4 C3 124.9(6)
C5 C4 H4 117.5
N1 C21 H21A 108.5
N1 C21 H21B 108.5
N1 C21 C22 114.9(6)
H21A C21 H21B 107.5
C22 C21 H21A 108.5
C22 C21 H21B 108.5
C21 C22 H22A 109.5
C21 C22 H22B 109.5
C21 C22 H22C 109.5
H22A C22 H22B 109.5
H22A C22 H22C 109.5
H22B C22 H22C 109.5
N1 C23 H23A 108.4
N1 C23 H23B 108.4
N1 C23 C24 115.6(6)
H23A C23 H23B 107.4
C24 C23 H23A 108.4
C24 C23 H23B 108.4
C23 C24 H24A 109.5
C23 C24 H24B 109.5
C23 C24 H24C 109.5
H24A C24 H24B 109.5
H24A C24 H24C 109.5
H24B C24 H24C 109.5
Gd1 C25 H25A 112.3
Gd1 C25 H25B 112.3
H25A C25 H25B 109.9
C26 C25 Gd1 97.5(4)
C26 C25 H25A 112.3
C26 C25 H25B 112.3
C25 C26 Gd1 53.0(3)
C27 C26 Gd1 141.2(5)
C27 C26 C25 122.5(6)
C27 C26 C31 116.5(6)
C31 C26 Gd1 78.0(3)
C31 C26 C25 120.7(6)
C26 C27 H27 118.6
C28 C27 C26 122.7(7)
C28 C27 H27 118.6
C27 C28 H28 120.3
C29 C28 C27 119.5(7)
C29 C28 H28 120.3
C28 C29 H29 119.9
C28 C29 C30 120.3(6)
C30 C29 H29 119.9
C29 C30 H30 120.2
C31 C30 C29 119.6(6)
C31 C30 H30 120.2
N2 C31 Gd1 54.8(3)
C26 C31 Gd1 74.9(3)
C26 C31 N2 117.3(5)
C30 C31 Gd1 143.6(4)
C30 C31 N2 121.4(6)
C30 C31 C26 121.4(6)
N2 C32 H32A 109.5
N2 C32 H32B 109.5
N2 C32 H32C 109.5
H32A C32 H32B 109.5
H32A C32 H32C 109.5
H32B C32 H32C 109.5
N2 C33 H33A 109.5
N2 C33 H33B 109.5
N2 C33 H33C 109.5
H33A C33 H33B 109.5
H33A C33 H33C 109.5
H33B C33 H33C 109.5

loop_
_geom_bond_atom_site_label_1
_geom_bond_atom_site_label_2
_geom_bond_distance
Gd1 N2 2.493(5)
Gd1 C6 2.665(6)
Gd1 C10 2.707(6)
Gd1 C9 2.853(6)
Gd1 C8 2.886(6)
Gd1 C7 2.790(6)
Gd1 C3 2.649(6)
Gd1 C2 2.687(6)
Gd1 C1 2.834(6)
Gd1 C5 2.850(6)
Gd1 C4 2.688(6)
Gd1 C25 2.411(6)
N1 B1 1.438(9)
N1 C21 1.458(8)
N1 C23 1.456(8)
N2 C31 1.465(8)
N2 C32 1.478(8)
N2 C33 1.475(8)
Si1 C6 1.875(6)
Si1 C19 1.873(7)
Si1 C20 1.862(7)
Si1 C3 1.869(7)
B1 C1 1.527(10)
B1 C5 1.543(9)
C6 C10 1.438(9)
C6 C7 1.453(8)
C10 C18 1.422(9)
C10 C9 1.442(8)
C18 H18 0.9500
C18 C17 1.368(9)
C17 H17 0.9500
C17 C16 1.406(10)
C16 H16 0.9500
C16 C15 1.369(9)
C15 H15 0.9500
C15 C9 1.397(9)
C9 C8 1.444(9)
C8 C14 1.408(8)
C8 C7 1.451(9)
C14 H14 0.9500
C14 C13 1.367(10)
C13 H13 0.9500
C13 C12 1.404(10)
C12 H12 0.9500
C12 C11 1.379(9)
C11 H11 0.9500
C11 C7 1.400(9)
C19 H19A 0.9800
C19 H19B 0.9800
C19 H19C 0.9800
C20 H20A 0.9800
C20 H20B 0.9800
C20 H20C 0.9800
C3 C2 1.420(8)
C3 C4 1.424(9)
C2 H2 0.9500
C2 C1 1.391(9)
C1 H1 0.9500
C5 H5 0.9500
C5 C4 1.399(9)
C4 H4 0.9500
C21 H21A 0.9900
C21 H21B 0.9900
C21 C22 1.513(10)
C22 H22A 0.9800
C22 H22B 0.9800
C22 H22C 0.9800
C23 H23A 0.9900
C23 H23B 0.9900
C23 C24 1.547(10)
C24 H24A 0.9800
C24 H24B 0.9800
C24 H24C 0.9800
C25 H25A 0.9900
C25 H25B 0.9900
C25 C26 1.484(8)
C26 C27 1.395(9)
C26 C31 1.414(9)
C27 H27 0.9500
C27 C28 1.391(9)
C28 H28 0.9500
C28 C29 1.372(10)
C29 H29 0.9500
C29 C30 1.400(10)
C30 H30 0.9500
C30 C31 1.392(8)
C32 H32A 0.9800
C32 H32B 0.9800
C32 H32C 0.9800
C33 H33A 0.9800
C33 H33B 0.9800
C33 H33C 0.9800

loop_
_geom_torsion_atom_site_label_1
_geom_torsion_atom_site_label_2
_geom_torsion_atom_site_label_3
_geom_torsion_atom_site_label_4
_geom_torsion
Gd1 N2 C31 C26 43.7(6)
Gd1 N2 C31 C30 -136.3(5)
Gd1 Si1 C6 C10 -77.6(5)
Gd1 Si1 C6 C7 81.6(5)
Gd1 Si1 C3 C2 78.0(5)
Gd1 Si1 C3 C4 -78.0(5)
Gd1 B1 C1 C2 61.3(5)
Gd1 B1 C5 C4 -60.0(5)
Gd1 C6 C10 C18 -104.7(7)
Gd1 C6 C10 C9 72.6(5)
Gd1 C6 C7 C8 -70.3(4)
Gd1 C6 C7 C11 111.9(8)
Gd1 C10 C18 C17 94.3(7)
Gd1 C10 C9 C15 -115.1(6)
Gd1 C10 C9 C8 68.6(4)
Gd1 C9 C8 C14 -121.5(7)
Gd1 C9 C8 C7 63.7(4)
Gd1 C8 C14 C13 87.9(7)
Gd1 C8 C7 C6 64.3(4)
Gd1 C8 C7 C11 -117.6(6)
Gd1 C3 C2 C1 -65.7(6)
Gd1 C3 C4 C5 66.9(5)
Gd1 C2 C1 B1 -68.3(5)
Gd1 C5 C4 C3 -62.7(5)
Gd1 C25 C26 C27 132.6(6)
Gd1 C25 C26 C31 -41.3(7)
Gd1 C26 C27 C28 -106.4(8)
Gd1 C26 C31 N2 -35.8(5)
Gd1 C26 C31 C30 144.2(6)
N1 B1 C1 Gd1 126.4(6)
N1 B1 C1 C2 -172.3(6)
N1 B1 C5 Gd1 -126.6(6)
N1 B1 C5 C4 173.4(6)
N2 Gd1 Si1 C6 -95.1(3)
N2 Gd1 Si1 C19 176.8(4)
N2 Gd1 Si1 C20 -0.1(3)
N2 Gd1 Si1 C3 92.0(3)
N2 Gd1 B1 N1 37.5(6)
N2 Gd1 B1 C1 152.1(4)
N2 Gd1 B1 C5 -79.9(3)
N2 Gd1 C6 Si1 124.4(2)
N2 Gd1 C6 C10 -111.5(4)
N2 Gd1 C6 C7 -1.8(5)
N2 Gd1 C10 C6 102.5(4)
N2 Gd1 C10 C18 -128.4(4)
N2 Gd1 C10 C9 -12.7(5)
N2 Gd1 C9 C10 171.0(4)
N2 Gd1 C9 C15 -74.4(5)
N2 Gd1 C9 C8 57.8(4)
N2 Gd1 C8 C9 -126.5(3)
N2 Gd1 C8 C14 2.0(6)
N2 Gd1 C8 C7 117.0(4)
N2 Gd1 C7 C6 178.7(4)
N2 Gd1 C7 C8 -66.9(4)
N2 Gd1 C7 C11 49.3(5)
N2 Gd1 C3 Si1 -126.0(2)
N2 Gd1 C3 C2 115.2(4)
N2 Gd1 C3 C4 -5.9(5)
N2 Gd1 C2 C3 -98.1(4)
N2 Gd1 C2 C1 33.5(5)
N2 Gd1 C1 B1 -30.5(4)
N2 Gd1 C1 C2 -156.8(4)
N2 Gd1 C5 B1 97.3(3)
N2 Gd1 C5 C4 -135.7(4)
N2 Gd1 C4 C3 175.7(3)
N2 Gd1 C4 C5 45.3(4)
N2 Gd1 C25 C26 45.4(4)
N2 Gd1 C26 C25 -121.8(5)
N2 Gd1 C26 C27 140.3(8)
N2 Gd1 C26 C31 22.7(3)
N2 Gd1 C31 C26 -140.5(6)
N2 Gd1 C31 C30 96.7(9)
Si1 C6 C10 Gd1 88.4(4)
Si1 C6 C10 C18 -16.3(10)
Si1 C6 C10 C9 161.0(5)
Si1 C6 C7 Gd1 -90.2(5)
Si1 C6 C7 C8 -160.5(5)
Si1 C6 C7 C11 21.7(11)
Si1 C3 C2 Gd1 -90.4(4)
Si1 C3 C2 C1 -156.1(5)
Si1 C3 C4 Gd1 90.1(4)
Si1 C3 C4 C5 157.0(5)
B1 N1 C21 C22 79.4(8)
B1 N1 C23 C24 -114.2(7)
B1 C5 C4 Gd1 66.7(5)
B1 C5 C4 C3 4.0(9)
C6 Gd1 N2 C31 83.7(4)
C6 Gd1 N2 C32 -32.5(5)
C6 Gd1 N2 C33 -156.5(4)
C6 Gd1 Si1 C19 -88.1(4)
C6 Gd1 Si1 C20 95.0(4)
C6 Gd1 Si1 C3 -172.9(4)
C6 Gd1 B1 N1 -172.5(6)
C6 Gd1 B1 C1 -57.9(4)
C6 Gd1 B1 C5 70.1(4)
C6 Gd1 C10 C18 129.1(6)
C6 Gd1 C10 C9 -115.3(5)
C6 Gd1 C9 C10 37.0(4)
C6 Gd1 C9 C15 151.6(6)
C6 Gd1 C9 C8 -76.1(4)
C6 Gd1 C8 C9 79.0(4)
C6 Gd1 C8 C14 -152.4(7)
C6 Gd1 C8 C7 -37.5(4)
C6 Gd1 C7 C8 114.4(6)
C6 Gd1 C7 C11 -129.4(7)
C6 Gd1 C3 Si1 4.2(2)
C6 Gd1 C3 C2 -114.6(4)
C6 Gd1 C3 C4 124.3(4)
C6 Gd1 C2 C3 57.0(4)
C6 Gd1 C2 C1 -171.4(4)
C6 Gd1 C1 B1 135.2(4)
C6 Gd1 C1 C2 9.0(4)
C6 Gd1 C5 B1 -126.3(3)
C6 Gd1 C5 C4 0.7(4)
C6 Gd1 C4 C3 -49.0(4)
C6 Gd1 C4 C5 -179.4(4)
C6 Gd1 C25 C26 -89.1(4)
C6 Gd1 C26 C25 114.7(4)
C6 Gd1 C26 C27 16.9(8)
C6 Gd1 C26 C31 -100.7(4)
C6 Gd1 C31 N2 -120.3(3)
C6 Gd1 C31 C26 99.2(4)
C6 Gd1 C31 C30 -23.6(9)
C6 Si1 C3 Gd1 -5.6(3)
C6 Si1 C3 C2 72.4(5)
C6 Si1 C3 C4 -83.6(5)
C6 C10 C18 C17 -179.2(7)
C6 C10 C9 Gd1 -67.6(5)
C6 C10 C9 C15 177.3(6)
C6 C10 C9 C8 1.1(7)
C10 Gd1 N2 C31 38.0(5)
C10 Gd1 N2 C32 -78.2(4)
C10 Gd1 N2 C33 157.8(4)
C10 Gd1 Si1 C6 31.1(3)
C10 Gd1 Si1 C19 -57.0(3)
C10 Gd1 Si1 C20 126.2(3)
C10 Gd1 Si1 C3 -141.8(3)
C10 Gd1 B1 N1 -131.5(6)
C10 Gd1 B1 C1 -16.9(5)
C10 Gd1 B1 C5 111.1(4)
C10 Gd1 C6 Si1 -124.1(4)
C10 Gd1 C6 C7 109.7(5)
C10 Gd1 C9 C15 114.6(7)
C10 Gd1 C9 C8 -113.2(5)
C10 Gd1 C8 C9 37.7(3)
C10 Gd1 C8 C14 166.3(7)
C10 Gd1 C8 C7 -78.8(4)
C10 Gd1 C7 C6 -39.5(4)
C10 Gd1 C7 C8 74.8(4)
C10 Gd1 C7 C11 -169.0(6)
C10 Gd1 C3 Si1 31.0(2)
C10 Gd1 C3 C2 -87.9(4)
C10 Gd1 C3 C4 151.1(4)
C10 Gd1 C2 C3 88.2(4)
C10 Gd1 C2 C1 -140.1(4)
C10 Gd1 C1 B1 167.5(3)
C10 Gd1 C1 C2 41.2(4)
C10 Gd1 C5 B1 -100.5(4)
C10 Gd1 C5 C4 26.5(5)
C10 Gd1 C4 C3 -30.7(4)
C10 Gd1 C4 C5 -161.1(3)
C10 Gd1 C25 C26 -91.6(4)
C10 Gd1 C26 C25 94.3(4)
C10 Gd1 C26 C27 -3.6(8)
C10 Gd1 C26 C31 -121.2(4)
C10 Gd1 C31 N2 -153.3(3)
C10 Gd1 C31 C26 66.3(4)
C10 Gd1 C31 C30 -56.5(8)
C10 C6 C7 Gd1 72.0(4)
C10 C6 C7 C8 1.7(7)
C10 C6 C7 C11 -176.1(7)
C10 C18 C17 C16 -0.9(10)
C10 C9 C8 Gd1 -63.6(4)
C10 C9 C8 C14 174.9(7)
C10 C9 C8 C7 0.0(7)
C18 C10 C9 Gd1 110.2(6)
C18 C10 C9 C15 -5.0(9)
C18 C10 C9 C8 178.8(5)
C18 C17 C16 C15 -0.7(11)
C17 C16 C15 C9 -0.7(10)
C16 C15 C9 Gd1 -80.0(7)
C16 C15 C9 C10 3.5(10)
C16 C15 C9 C8 178.6(7)
C15 C9 C8 Gd1 120.8(7)
C15 C9 C8 C14 -0.7(12)
C15 C9 C8 C7 -175.6(7)
C9 Gd1 N2 C31 31.3(4)
C9 Gd1 N2 C32 -84.8(4)
C9 Gd1 N2 C33 151.2(4)
C9 Gd1 Si1 C6 15.7(3)
C9 Gd1 Si1 C19 -72.3(3)
C9 Gd1 Si1 C20 110.8(3)
C9 Gd1 Si1 C3 -157.2(3)
C9 Gd1 B1 N1 -94.3(7)
C9 Gd1 B1 C1 20.3(6)
C9 Gd1 B1 C5 148.3(4)
C9 Gd1 C6 Si1 -159.7(4)
C9 Gd1 C6 C10 -35.6(3)
C9 Gd1 C6 C7 74.1(4)
C9 Gd1 C10 C6 115.3(5)
C9 Gd1 C10 C18 -115.7(6)
C9 Gd1 C8 C14 128.6(7)
C9 Gd1 C8 C7 -116.5(5)
C9 Gd1 C7 C6 -79.3(4)
C9 Gd1 C7 C8 35.1(3)
C9 Gd1 C7 C11 151.3(5)
C9 Gd1 C3 Si1 24.5(3)
C9 Gd1 C3 C2 -94.3(4)
C9 Gd1 C3 C4 144.6(4)
C9 Gd1 C2 C3 98.3(4)
C9 Gd1 C2 C1 -130.1(4)
C9 Gd1 C1 B1 -169.9(3)
C9 Gd1 C1 C2 63.8(4)
C9 Gd1 C5 B1 -127.6(6)
C9 Gd1 C5 C4 -0.6(8)
C9 Gd1 C4 C3 -49.8(4)
C9 Gd1 C4 C5 179.8(3)
C9 Gd1 C25 C26 -65.6(4)
C9 Gd1 C26 C25 109.8(4)
C9 Gd1 C26 C27 11.9(7)
C9 Gd1 C26 C31 -105.7(4)
C9 Gd1 C31 N2 -150.2(4)
C9 Gd1 C31 C26 69.3(4)
C9 Gd1 C31 C30 -53.5(8)
C9 C10 C18 C17 3.6(9)
C9 C8 C14 C13 -173.8(7)
C9 C8 C7 Gd1 -65.4(4)
C9 C8 C7 C6 -1.1(7)
C9 C8 C7 C11 177.1(6)
C8 Gd1 N2 C31 55.7(4)
C8 Gd1 N2 C32 -60.5(4)
C8 Gd1 N2 C33 175.5(5)
C8 Gd1 Si1 C6 -13.7(3)
C8 Gd1 Si1 C19 -101.8(3)
C8 Gd1 Si1 C20 81.3(3)
C8 Gd1 Si1 C3 173.4(3)
C8 Gd1 B1 N1 115.4(16)
C8 Gd1 B1 C1 -130.0(16)
C8 Gd1 B1 C5 -1.9(18)
C8 Gd1 C6 Si1 162.2(4)
C8 Gd1 C6 C10 -73.8(4)
C8 Gd1 C6 C7 35.9(3)
C8 Gd1 C10 C6 78.6(4)
C8 Gd1 C10 C18 -152.3(6)
C8 Gd1 C10 C9 -36.7(3)
C8 Gd1 C9 C10 113.2(5)
C8 Gd1 C9 C15 -132.3(6)
C8 Gd1 C7 C6 -114.4(6)
C8 Gd1 C7 C11 116.2(6)
C8 Gd1 C3 Si1 -7.2(3)
C8 Gd1 C3 C2 -126.0(4)
C8 Gd1 C3 C4 112.9(4)
C8 Gd1 C2 C3 71.3(4)
C8 Gd1 C2 C1 -157.1(4)
C8 Gd1 C1 B1 169.4(4)
C8 Gd1 C1 C2 43.2(6)
C8 Gd1 C5 B1 179.7(3)
C8 Gd1 C5 C4 -53.3(5)
C8 Gd1 C4 C3 -83.7(4)
C8 Gd1 C4 C5 145.9(3)
C8 Gd1 C25 C26 -41.8(4)
C8 Gd1 C26 C25 138.9(4)
C8 Gd1 C26 C27 41.1(7)
C8 Gd1 C26 C31 -76.5(4)
C8 Gd1 C31 N2 -121.6(4)
C8 Gd1 C31 C26 97.9(4)
C8 Gd1 C31 C30 -24.9(8)
C8 C14 C13 C12 -1.2(10)
C14 C8 C7 Gd1 119.2(6)
C14 C8 C7 C6 -176.5(6)
C14 C8 C7 C11 1.6(9)
C14 C13 C12 C11 -0.4(11)
C13 C12 C11 C7 2.6(11)
C12 C11 C7 Gd1 -96.1(7)
C12 C11 C7 C6 174.5(7)
C12 C11 C7 C8 -3.2(10)
C7 Gd1 N2 C31 82.7(4)
C7 Gd1 N2 C32 -33.5(4)
C7 Gd1 N2 C33 -157.4(5)
C7 Gd1 Si1 C6 -29.8(3)
C7 Gd1 Si1 C19 -117.9(4)
C7 Gd1 Si1 C20 65.2(3)
C7 Gd1 Si1 C3 157.3(3)
C7 Gd1 B1 N1 149.0(5)
C7 Gd1 B1 C1 -96.4(5)
C7 Gd1 B1 C5 31.6(5)
C7 Gd1 C6 Si1 126.2(5)
C7 Gd1 C6 C10 -109.7(5)
C7 Gd1 C10 C6 39.2(3)
C7 Gd1 C10 C18 168.3(6)
C7 Gd1 C10 C9 -76.0(4)
C7 Gd1 C9 C10 77.5(4)
C7 Gd1 C9 C15 -167.9(6)
C7 Gd1 C9 C8 -35.6(3)
C7 Gd1 C8 C9 116.5(5)
C7 Gd1 C8 C14 -114.9(7)
C7 Gd1 C3 Si1 -18.7(3)
C7 Gd1 C3 C2 -137.6(4)
C7 Gd1 C3 C4 101.4(4)
C7 Gd1 C2 C3 45.6(4)
C7 Gd1 C2 C1 177.2(4)
C7 Gd1 C1 B1 122.2(4)
C7 Gd1 C1 C2 -4.0(5)
C7 Gd1 C5 B1 -160.4(3)
C7 Gd1 C5 C4 -33.4(4)
C7 Gd1 C4 C3 -78.7(4)
C7 Gd1 C4 C5 151.0(4)
C7 Gd1 C25 C26 -47.0(5)
C7 Gd1 C26 C25 145.0(4)
C7 Gd1 C26 C27 47.1(8)
C7 Gd1 C26 C31 -70.5(4)
C7 Gd1 C31 N2 -103.4(4)
C7 Gd1 C31 C26 116.2(4)
C7 Gd1 C31 C30 -6.6(8)
C7 C6 C10 Gd1 -74.4(4)
C7 C6 C10 C18 -179.0(7)
C7 C6 C10 C9 -1.7(7)
C7 C8 C14 C13 0.5(10)
C19 Si1 C6 Gd1 123.4(3)
C19 Si1 C6 C10 45.8(6)
C19 Si1 C6 C7 -155.0(5)
C19 Si1 C3 Gd1 -124.7(3)
C19 Si1 C3 C2 -46.7(6)
C19 Si1 C3 C4 157.3(5)
C20 Si1 C6 Gd1 -113.6(3)
C20 Si1 C6 C10 168.8(5)
C20 Si1 C6 C7 -32.0(6)
C20 Si1 C3 Gd1 114.9(3)
C20 Si1 C3 C2 -167.1(5)
C20 Si1 C3 C4 37.0(6)
C3 Gd1 N2 C31 -177.4(3)
C3 Gd1 N2 C32 66.4(4)
C3 Gd1 N2 C33 -57.5(5)
C3 Gd1 Si1 C6 172.9(4)
C3 Gd1 Si1 C19 84.8(4)
C3 Gd1 Si1 C20 -92.0(4)
C3 Gd1 B1 N1 -178.7(7)
C3 Gd1 B1 C1 -64.1(3)
C3 Gd1 B1 C5 63.9(3)
C3 Gd1 C6 Si1 -4.2(2)
C3 Gd1 C6 C10 119.9(4)
C3 Gd1 C6 C7 -130.4(4)
C3 Gd1 C10 C6 -52.7(3)
C3 Gd1 C10 C18 76.4(5)
C3 Gd1 C10 C9 -167.9(4)
C3 Gd1 C9 C10 13.0(4)
C3 Gd1 C9 C15 127.5(5)
C3 Gd1 C9 C8 -100.2(4)
C3 Gd1 C8 C9 92.6(4)
C3 Gd1 C8 C14 -138.8(5)
C3 Gd1 C8 C7 -23.9(4)
C3 Gd1 C7 C6 43.9(4)
C3 Gd1 C7 C8 158.3(4)
C3 Gd1 C7 C11 -85.5(5)
C3 Gd1 C2 C1 131.6(6)
C3 Gd1 C1 B1 98.0(4)
C3 Gd1 C1 C2 -28.2(4)
C3 Gd1 C5 B1 -98.1(4)
C3 Gd1 C5 C4 28.9(3)
C3 Gd1 C4 C5 -130.4(5)
C3 Gd1 C25 C26 177.7(4)
C3 Gd1 C26 C25 -5.1(8)
C3 Gd1 C26 C27 -103.0(9)
C3 Gd1 C26 C31 139.4(6)
C3 Gd1 C31 N2 6.3(8)
C3 Gd1 C31 C26 -134.2(6)
C3 Gd1 C31 C30 103.0(9)
C3 Si1 C6 Gd1 5.5(3)
C3 Si1 C6 C10 -72.1(6)
C3 Si1 C6 C7 87.1(6)
C3 C2 C1 Gd1 61.9(6)
C3 C2 C1 B1 -6.4(9)
C2 Gd1 N2 C31 -132.5(4)
C2 Gd1 N2 C32 111.3(4)
C2 Gd1 N2 C33 -12.7(6)
C2 Gd1 Si1 C6 139.2(3)
C2 Gd1 Si1 C19 51.1(3)
C2 Gd1 Si1 C20 -125.8(3)
C2 Gd1 Si1 C3 -33.7(3)
C2 Gd1 B1 N1 -144.4(7)
C2 Gd1 B1 C1 -29.8(3)
C2 Gd1 B1 C5 98.2(4)
C2 Gd1 C6 Si1 -32.4(2)
C2 Gd1 C6 C10 91.7(4)
C2 Gd1 C6 C7 -158.6(4)
C2 Gd1 C10 C6 -83.8(3)
C2 Gd1 C10 C18 45.3(5)
C2 Gd1 C10 C9 161.0(4)
C2 Gd1 C9 C10 -20.3(4)
C2 Gd1 C9 C15 94.3(5)
C2 Gd1 C9 C8 -133.5(3)
C2 Gd1 C8 C9 60.4(4)
C2 Gd1 C8 C14 -171.0(5)
C2 Gd1 C8 C7 -56.1(4)
C2 Gd1 C7 C6 22.4(4)
C2 Gd1 C7 C8 136.8(4)
C2 Gd1 C7 C11 -107.0(5)
C2 Gd1 C3 Si1 118.9(5)
C2 Gd1 C3 C4 -121.0(6)
C2 Gd1 C1 B1 126.3(6)
C2 Gd1 C5 B1 -62.5(4)
C2 Gd1 C5 C4 64.5(4)
C2 Gd1 C4 C3 33.3(3)
C2 Gd1 C4 C5 -97.1(4)
C2 Gd1 C25 C26 -176.5(4)
C2 Gd1 C26 C25 4.5(5)
C2 Gd1 C26 C27 -93.3(8)
C2 Gd1 C26 C31 149.1(4)
C2 Gd1 C31 N2 86.6(5)
C2 Gd1 C31 C26 -53.8(6)
C2 Gd1 C31 C30 -176.6(7)
C2 C3 C4 Gd1 -66.9(5)
C2 C3 C4 C5 0.0(9)
C1 Gd1 N2 C31 -115.6(3)
C1 Gd1 N2 C32 128.2(4)
C1 Gd1 N2 C33 4.2(5)
C1 Gd1 Si1 C6 145.3(3)
C1 Gd1 Si1 C19 57.2(3)
C1 Gd1 Si1 C20 -119.7(3)
C1 Gd1 Si1 C3 -27.6(3)
C1 Gd1 B1 N1 -114.6(8)
C1 Gd1 B1 C5 128.0(5)
C1 Gd1 C6 Si1 -36.8(3)
C1 Gd1 C6 C10 87.3(4)
C1 Gd1 C6 C7 -163.0(4)
C1 Gd1 C10 C6 -102.6(3)
C1 Gd1 C10 C18 26.5(5)
C1 Gd1 C10 C9 142.2(4)
C1 Gd1 C9 C10 -48.1(4)
C1 Gd1 C9 C15 66.5(5)
C1 Gd1 C9 C8 -161.3(3)
C1 Gd1 C8 C9 35.2(6)
C1 Gd1 C8 C14 163.7(5)
C1 Gd1 C8 C7 -81.3(5)
C1 Gd1 C7 C6 24.5(5)
C1 Gd1 C7 C8 138.8(4)
C1 Gd1 C7 C11 -104.9(5)
C1 Gd1 C3 Si1 145.4(3)
C1 Gd1 C3 C2 26.6(4)
C1 Gd1 C3 C4 -94.5(4)
C1 Gd1 C2 C3 -131.6(6)
C1 Gd1 C5 B1 -29.2(3)
C1 Gd1 C5 C4 97.8(4)
C1 Gd1 C4 C3 66.3(4)
C1 Gd1 C4 C5 -64.1(4)
C1 Gd1 C25 C26 165.0(4)
C1 Gd1 C26 C25 -15.4(4)
C1 Gd1 C26 C27 -113.2(7)
C1 Gd1 C26 C31 129.2(4)
C1 Gd1 C31 N2 79.1(4)
C1 Gd1 C31 C26 -61.4(4)
C1 Gd1 C31 C30 175.8(8)
C1 B1 C5 Gd1 51.7(4)
C1 B1 C5 C4 -8.3(8)
C5 Gd1 N2 C31 -160.1(4)
C5 Gd1 N2 C32 83.7(4)
C5 Gd1 N2 C33 -40.2(5)
C5 Gd1 Si1 C6 -161.0(3)
C5 Gd1 Si1 C19 111.0(3)
C5 Gd1 Si1 C20 -65.9(3)
C5 Gd1 Si1 C3 26.1(3)
C5 Gd1 B1 N1 117.4(8)
C5 Gd1 B1 C1 -128.0(5)
C5 Gd1 C6 Si1 20.7(3)
C5 Gd1 C6 C10 144.8(3)
C5 Gd1 C6 C7 -105.5(4)
C5 Gd1 C10 C6 -50.7(4)
C5 Gd1 C10 C18 78.4(5)
C5 Gd1 C10 C9 -165.9(3)
C5 Gd1 C9 C10 38.5(8)
C5 Gd1 C9 C15 153.0(6)
C5 Gd1 C9 C8 -74.7(7)
C5 Gd1 C8 C9 154.1(3)
C5 Gd1 C8 C14 -77.3(6)
C5 Gd1 C8 C7 37.7(5)
C5 Gd1 C7 C6 89.8(4)
C5 Gd1 C7 C8 -155.9(3)
C5 Gd1 C7 C11 -39.7(5)
C5 Gd1 C3 Si1 -147.3(3)
C5 Gd1 C3 C2 93.8(4)
C5 Gd1 C3 C4 -27.2(3)
C5 Gd1 C2 C3 -66.7(4)
C5 Gd1 C2 C1 64.9(4)
C5 Gd1 C1 B1 29.5(3)
C5 Gd1 C1 C2 -96.8(4)
C5 Gd1 C4 C3 130.4(5)
C5 Gd1 C25 C26 120.1(4)
C5 Gd1 C26 C25 -72.3(4)
C5 Gd1 C26 C27 -170.2(7)
C5 Gd1 C26 C31 72.2(4)
C5 Gd1 C31 N2 20.9(4)
C5 Gd1 C31 C26 -119.5(4)
C5 Gd1 C31 C30 117.7(8)
C5 B1 C1 Gd1 -52.0(4)
C5 B1 C1 C2 9.4(8)
C4 Gd1 N2 C31 179.5(3)
C4 Gd1 N2 C32 63.3(4)
C4 Gd1 N2 C33 -60.6(5)
C4 Gd1 Si1 C6 -153.9(3)
C4 Gd1 Si1 C19 118.0(3)
C4 Gd1 Si1 C20 -58.9(3)
C4 Gd1 Si1 C3 33.2(3)
C4 Gd1 B1 N1 146.7(7)
C4 Gd1 B1 C1 -98.7(4)
C4 Gd1 B1 C5 29.3(3)
C4 Gd1 C6 Si1 21.0(2)
C4 Gd1 C6 C10 145.1(4)
C4 Gd1 C6 C7 -105.2(4)
C4 Gd1 C10 C6 -37.3(4)
C4 Gd1 C10 C18 91.8(5)
C4 Gd1 C10 C9 -152.6(4)
C4 Gd1 C9 C10 38.1(5)
C4 Gd1 C9 C15 152.7(4)
C4 Gd1 C9 C8 -75.1(4)
C4 Gd1 C8 C9 126.7(3)
C4 Gd1 C8 C14 -104.8(6)
C4 Gd1 C8 C7 10.2(4)
C4 Gd1 C7 C6 74.2(4)
C4 Gd1 C7 C8 -171.4(4)
C4 Gd1 C7 C11 -55.2(5)
C4 Gd1 C3 Si1 -120.1(5)
C4 Gd1 C3 C2 121.0(6)
C4 Gd1 C2 C3 -33.4(4)
C4 Gd1 C2 C1 98.2(4)
C4 Gd1 C1 B1 62.5(4)
C4 Gd1 C1 C2 -63.7(4)
C4 Gd1 C5 B1 -127.0(5)
C4 Gd1 C25 C26 135.3(4)
C4 Gd1 C26 C25 -78.8(5)
C4 Gd1 C26 C27 -176.7(6)
C4 Gd1 C26 C31 65.7(5)
C4 Gd1 C31 N2 -0.6(4)
C4 Gd1 C31 C26 -141.1(4)
C4 Gd1 C31 C30 96.1(8)
C4 C3 C2 Gd1 66.9(5)
C4 C3 C2 C1 1.2(9)
C21 N1 B1 Gd1 84.3(7)
C21 N1 B1 C1 -3.5(9)
C21 N1 B1 C5 174.6(6)
C21 N1 C23 C24 65.1(8)
C23 N1 B1 Gd1 -96.4(7)
C23 N1 B1 C1 175.7(6)
C23 N1 B1 C5 -6.2(9)
C23 N1 C21 C22 -99.9(7)
C25 Gd1 N2 C31 -47.8(4)
C25 Gd1 N2 C32 -164.0(4)
C25 Gd1 N2 C33 72.1(5)
C25 Gd1 Si1 C6 87.7(4)
C25 Gd1 Si1 C19 -0.4(4)
C25 Gd1 Si1 C20 -177.3(4)
C25 Gd1 Si1 C3 -85.2(4)
C25 Gd1 B1 N1 -33.6(6)
C25 Gd1 B1 C1 81.0(4)
C25 Gd1 B1 C5 -150.9(4)
C25 Gd1 C6 Si1 -128.8(3)
C25 Gd1 C6 C10 -4.7(5)
C25 Gd1 C6 C7 105.0(4)
C25 Gd1 C10 C6 176.4(3)
C25 Gd1 C10 C18 -54.5(5)
C25 Gd1 C10 C9 61.2(4)
C25 Gd1 C9 C10 -120.6(4)
C25 Gd1 C9 C15 -6.0(5)
C25 Gd1 C9 C8 126.2(4)
C25 Gd1 C8 C9 -55.8(4)
C25 Gd1 C8 C14 72.8(6)
C25 Gd1 C8 C7 -172.3(4)
C25 Gd1 C7 C6 -104.2(4)
C25 Gd1 C7 C8 10.2(5)
C25 Gd1 C7 C11 126.4(5)
C25 Gd1 C3 Si1 130.0(3)
C25 Gd1 C3 C2 11.1(5)
C25 Gd1 C3 C4 -109.9(4)
C25 Gd1 C2 C3 -171.5(4)
C25 Gd1 C2 C1 -39.9(4)
C25 Gd1 C1 B1 -93.7(4)
C25 Gd1 C1 C2 140.0(4)
C25 Gd1 C5 B1 30.4(4)
C25 Gd1 C5 C4 157.4(4)
C25 Gd1 C4 C3 99.7(4)
C25 Gd1 C4 C5 -30.7(5)
C25 Gd1 C26 C27 -97.9(9)
C25 Gd1 C26 C31 144.5(6)
C25 Gd1 C31 N2 119.7(4)
C25 Gd1 C31 C26 -20.7(4)
C25 Gd1 C31 C30 -143.6(9)
C25 C26 C27 C28 -176.1(7)
C25 C26 C31 Gd1 32.7(5)
C25 C26 C31 N2 -3.2(9)
C25 C26 C31 C30 176.9(6)
C26 C27 C28 C29 1.0(11)
C27 C26 C31 Gd1 -141.6(6)
C27 C26 C31 N2 -177.4(6)
C27 C26 C31 C30 2.6(9)
C27 C28 C29 C30 -0.5(11)
C28 C29 C30 C31 1.2(11)
C29 C30 C31 Gd1 105.9(8)
C29 C30 C31 N2 177.8(6)
C29 C30 C31 C26 -2.3(10)
C31 C26 C27 C28 -2.0(10)
C32 N2 C31 Gd1 106.7(5)
C32 N2 C31 C26 150.4(6)
C32 N2 C31 C30 -29.6(8)
C33 N2 C31 Gd1 -129.3(5)
C33 N2 C31 C26 -85.6(7)
C33 N2 C31 C30 94.4(7)
